data_4329931
loop_
_publ_author_name
'Michael A. McGuire'
'Andrew F. May'
'Brian C. Sales'

_publ_section_title
;
 Crystallographic and Magnetic Phase Transitions in the Layered Ruthenium
 Oxyarsenides TbRuAsO and DyRuAsO
;
_journal_name_full 'Inorganic Chemistry'
_journal_page_first 8502
_journal_page_last 8508
_journal_paper_doi 10.1021/ic3010695
_journal_volume 51
_journal_year 2012
_chemical_formula_structural DyRuAsO
_chemical_formula_sum 'As Dy O Ru'
_chemical_formula_weight 354.49
_chemical_name_common 'Dysprosium Ruthenium Arsenide Oxide'
_chemical_name_systematic ' ?'
_space_group_IT_number 129
_symmetry_cell_setting tetragonal
_symmetry_space_group_name_Hall '-P 4a 2a'
_symmetry_space_group_name_H-M 'P 4/n m m :2'
_cell_angle_alpha 90.00000
_cell_angle_beta 90.00000
_cell_angle_gamma 90.00000
_cell_formula_units_Z 2
_cell_length_a 4.01728(3)
_cell_length_b 4.01728(3)
_cell_length_c 8.03272(7)
_cell_measurement_temperature 295
_cell_volume 129.6364(18)
_computing_structure_refinement FULLPROF
_diffrn_ambient_temperature 295
_diffrn_detector Xcellerator
_diffrn_detector_type PSD
_diffrn_measurement_device_type 'Bragg-Brentanno, 2theta-omega'
_diffrn_radiation_monochromator Ge
_diffrn_radiation_type 'Cu K\a1'
_diffrn_radiation_wavelength 1.540598
_diffrn_source 'ceramic tube'
_diffrn_source_target Cu
_pd_char_colour grey
_pd_meas_2theta_range_inc 0.016711
_pd_meas_2theta_range_max 119.99122
_pd_meas_2theta_range_min 10.01436
_pd_meas_number_of_points 6582
_pd_meas_scan_method cont
_pd_proc_2theta_range_inc 0.016711
_pd_proc_2theta_range_max 119.9912
_pd_proc_2theta_range_min 10.0144
_pd_proc_ls_pref_orient_corr ' ?'
_pd_proc_ls_prof_R_factor 2.8598
_pd_proc_ls_prof_wR_expected 2.2082
_pd_proc_ls_prof_wR_factor 3.8945
_pd_proc_wavelength 1.540598
_pd_spec_mounting ' ?'
_pd_spec_mount_mode reflection
_pd_spec_shape flat_sheet
_pd_spec_size_axial 15
_pd_spec_size_equat 15
_pd_spec_size_thick 0.05
_refine_ls_number_parameters 26
_refine_ls_number_reflns 87
_refine_ls_number_restraints 0
_refine_ls_R_I_factor 3.2734
_cod_data_source_file ic3010695_si_001_2.cif
_cod_data_source_block DyRuAsO_295K
_cod_original_cell_volume 129.6366(20)
_cod_original_sg_symbol_Hall '-P 4a 2a        '
_cod_original_sg_symbol_H-M 'P 4/n m m '
_cod_database_code 4329931
_pd_proc_ls_prof_cr_factor 15.6915
_pd_proc_ls_prof_cwr_factor 11.4096
_pd_proc_ls_prof_cwr_expected 6.4693
_pd_proc_ls_prof_chi2 3.1105
_pd_proc_ls_prof_echi2 3.1163

loop_
_symmetry_equiv_pos_as_xyz
x,y,z
-y+1/2,x,z
-x+1/2,-y+1/2,z
y,-x+1/2,z
-x+1/2,y,z
y,x,z
x,-y+1/2,z
-y+1/2,-x+1/2,z
-x,-y,-z
y+1/2,-x,-z
x+1/2,y+1/2,-z
-y,x+1/2,-z
x+1/2,-y,-z
-y,-x,-z
-x,y+1/2,-z
y+1/2,x+1/2,-z

loop_
_atom_site_label
_atom_site_fract_x
_atom_site_fract_y
_atom_site_fract_z
_atom_site_U_iso_or_equiv
_atom_site_occupancy
_atom_site_adp_type
_atom_site_type_symbol
Dy1 0.25000 0.25000 0.13157(10) 0.57(2) 1.00000 Bovl Dy
Ru1 0.75000 0.25000 0.50000 0.57(2) 1.00000 Bovl Ru
As1 0.25000 0.25000 0.66747(15) 0.57(2) 1.00000 Bovl As
O1 0.75000 0.25000 0.00000 0.57(2) 1.00000 Bovl O

loop_
_atom_type_symbol
_atom_type_scat_Cromer_Mann_a1
_atom_type_scat_Cromer_Mann_b1
_atom_type_scat_Cromer_Mann_a2
_atom_type_scat_Cromer_Mann_b2
_atom_type_scat_Cromer_Mann_a3
_atom_type_scat_Cromer_Mann_b3
_atom_type_scat_Cromer_Mann_a4
_atom_type_scat_Cromer_Mann_b4
_atom_type_scat_Cromer_Mann_c
_atom_type_scat_dispersion_real
_atom_type_scat_dispersion_imag
_atom_type_scat_source
dy 26.50700 2.18020 17.63830 0.20217 14.55960 12.18990 2.96577 111.87400 4.29728 -10.42300 9.74800 International_Tables_for_Crystallography_Vol.C(1991)_Tables_6.1.1.4_and_6.1.1.5
ru 19.26740 0.80852 12.91820 8.43467 4.86337 24.79970 1.56756 94.29280 5.37874 -0.10500 3.29600 International_Tables_for_Crystallography_Vol.C(1991)_Tables_6.1.1.4_and_6.1.1.5
as 16.67230 2.63450 6.07010 0.26470 3.43130 12.94790 4.27790 47.79720 2.53100 -1.01100 1.00600 International_Tables_for_Crystallography_Vol.C(1991)_Tables_6.1.1.4_and_6.1.1.5
o 3.04850 13.27710 2.28680 5.70110 1.54630 0.32390 0.86700 32.90890 0.25080 0.04700 0.03200 International_Tables_for_Crystallography_Vol.C(1991)_Tables_6.1.1.4_and_6.1.1.5
